data_2230970
loop_
_publ_author_name
'He, Yu-Xin'
'Wu, Jin-Wei'
'Tong, Rong-Sheng'
'Li, Jin-Qi'
'Shi, Jian-You'

_publ_section_title
;
 5-(1<i>H</i>-Indol-3-ylmethylidene)-2,2-dimethyl-1,3-dioxane-4,6-dione
;
_journal_coeditor_code ZS2118
_journal_issue 7
_journal_name_full 'Acta Crystallographica Section E'
_journal_page_first o1835
_journal_paper_doi 10.1107/S1600536811023944
_journal_volume 67
_journal_year 2011
_chemical_formula_iupac 'C15 H13 N O4'
_chemical_formula_moiety 'C15 H13 N O4'
_chemical_formula_sum 'C15 H13 N O4'
_chemical_formula_weight 271.26
_chemical_name_systematic
;
5-(1<i>H</i>-Indol-3-ylmethylidene)-2,2-dimethyl-1,3-dioxane-4,6-dione
;
_space_group_IT_number 2
_symmetry_cell_setting triclinic
_symmetry_space_group_name_Hall '-P 1'
_symmetry_space_group_name_H-M 'P -1'
_atom_sites_solution_hydrogens geom
_atom_sites_solution_primary direct
_atom_sites_solution_secondary difmap
_cell_angle_alpha 80.281(6)
_cell_angle_beta 76.362(6)
_cell_angle_gamma 70.662(5)
_cell_formula_units_Z 2
_cell_length_a 7.0228(4)
_cell_length_b 8.7021(5)
_cell_length_c 11.5668(9)
_cell_measurement_reflns_used 2300
_cell_measurement_temperature 150(2)
_cell_measurement_theta_max 29.2284
_cell_measurement_theta_min 2.9322
_cell_volume 645.01(8)
_computing_cell_refinement 'CrysAlis PRO (Oxford Diffraction, 2010)'
_computing_data_collection 'CrysAlis PRO (Oxford Diffraction, 2010)'
_computing_data_reduction 'CrysAlis PRO (Oxford Diffraction, 2010)'
_computing_molecular_graphics 'OLEX2 (Dolomanov <i>et al.</i>, 2009)'
_computing_publication_material 'OLEX2 (Dolomanov <i>et al.</i>, 2009)'
_computing_structure_refinement 'SHELXL97 (Sheldrick, 2008)'
_computing_structure_solution 'SHELXS97 (Sheldrick, 2008)'
_diffrn_ambient_temperature 150.0
_diffrn_detector_area_resol_mean 16.0874
_diffrn_measured_fraction_theta_full 0.999
_diffrn_measured_fraction_theta_max 0.999
_diffrn_measurement_device_type 'Oxford Diffraction Xcalibur Eos CCD-detector'
_diffrn_measurement_method \w
_diffrn_radiation_monochromator graphite
_diffrn_radiation_source 'fine-focus sealed tube'
_diffrn_radiation_type 'Mo K\a'
_diffrn_radiation_wavelength 0.7107
_diffrn_reflns_av_R_equivalents 0.0179
_diffrn_reflns_av_sigmaI/netI 0.0351
_diffrn_reflns_limit_h_max 8
_diffrn_reflns_limit_h_min -8
_diffrn_reflns_limit_k_max 10
_diffrn_reflns_limit_k_min -10
_diffrn_reflns_limit_l_max 14
_diffrn_reflns_limit_l_min -14
_diffrn_reflns_number 5351
_diffrn_reflns_theta_full 26.37
_diffrn_reflns_theta_max 26.37
_diffrn_reflns_theta_min 2.94
_diffrn_standards_number 0
_exptl_absorpt_coefficient_mu 0.102
_exptl_absorpt_correction_T_max 1.000
_exptl_absorpt_correction_T_min 0.9686
_exptl_absorpt_correction_type multi-scan
_exptl_absorpt_process_details '(CrysAlis PRO; Oxford Diffraction, 2010)'
_exptl_crystal_colour yellow
_exptl_crystal_density_diffrn 1.397
_exptl_crystal_density_method 'not measured'
_exptl_crystal_description block
_exptl_crystal_F_000 284
_exptl_crystal_size_max 0.30
_exptl_crystal_size_mid 0.25
_exptl_crystal_size_min 0.20
_refine_diff_density_max 0.210
_refine_diff_density_min -0.200
_refine_ls_extinction_method none
_refine_ls_goodness_of_fit_ref 1.040
_refine_ls_hydrogen_treatment constr
_refine_ls_matrix_type full
_refine_ls_number_parameters 183
_refine_ls_number_reflns 2632
_refine_ls_number_restraints 0
_refine_ls_restrained_S_all 1.040
_refine_ls_R_factor_all 0.0543
_refine_ls_R_factor_gt 0.0405
_refine_ls_shift/su_max 0.000
_refine_ls_shift/su_mean 0.000
_refine_ls_structure_factor_coef Fsqd
_refine_ls_weighting_details 'calc w=1/[\s^2^(Fo^2^)+(0.0388P)^2^+0.1554P] where P=(Fo^2^+2Fc^2^)/3'
_refine_ls_weighting_scheme calc
_refine_ls_wR_factor_gt 0.0913
_refine_ls_wR_factor_ref 0.0990
_reflns_number_gt 2098
_reflns_number_total 2632
_reflns_threshold_expression I>2\s(I)
_cod_data_source_file zs2118.cif
_cod_data_source_block I
_cod_original_cell_volume 645.02(7)
_cod_database_code 2230970
_cod_database_fobs_code 2230970

loop_
_space_group_symop_id
_space_group_symop_operation_xyz
1 'x, y, z'
2 '-x, -y, -z'

loop_
_atom_site_type_symbol
_atom_site_label
_atom_site_fract_x
_atom_site_fract_y
_atom_site_fract_z
_atom_site_U_iso_or_equiv
_atom_site_adp_type
_atom_site_calc_flag
_atom_site_refinement_flags
_atom_site_occupancy
_atom_site_symmetry_multiplicity
_atom_site_disorder_assembly
_atom_site_disorder_group
O O1 0.44545(15) 0.08780(12) 0.63114(9) 0.0267(3) Uani d . 1 1 . .
O O2 0.13409(15) 0.23138(12) 0.74782(9) 0.0258(3) Uani d . 1 1 . .
O O3 0.68858(15) -0.09984(13) 0.71118(10) 0.0310(3) Uani d . 1 1 . .
O O4 0.06872(15) 0.18683(12) 0.94348(10) 0.0261(3) Uani d . 1 1 . .
N N1 0.79371(17) -0.49318(14) 0.96643(12) 0.0228(3) Uani d . 1 1 . .
H H1 0.9001 -0.5746 0.9390 0.027 Uiso calc R 1 1 . .
C C1 0.6924(2) -0.48713(17) 1.08487(14) 0.0219(3) Uani d . 1 1 . .
C C2 0.7324(2) -0.59954(18) 1.18294(15) 0.0270(4) Uani d . 1 1 . .
H H2 0.8446 -0.6975 1.1762 0.032 Uiso calc R 1 1 . .
C C3 0.6019(2) -0.56276(19) 1.29094(15) 0.0309(4) Uani d . 1 1 . .
H H3 0.6237 -0.6370 1.3603 0.037 Uiso calc R 1 1 . .
C C4 0.4373(2) -0.41693(19) 1.29963(15) 0.0308(4) Uani d . 1 1 . .
H H4 0.3488 -0.3950 1.3749 0.037 Uiso calc R 1 1 . .
C C5 0.4011(2) -0.30476(18) 1.20145(14) 0.0249(3) Uani d . 1 1 . .
H H5 0.2901 -0.2061 1.2088 0.030 Uiso calc R 1 1 . .
C C6 0.5306(2) -0.33914(17) 1.09113(14) 0.0203(3) Uani d . 1 1 . .
C C7 0.5402(2) -0.25491(17) 0.97153(14) 0.0201(3) Uani d . 1 1 . .
C C8 0.7072(2) -0.35817(17) 0.89988(14) 0.0218(3) Uani d . 1 1 . .
H H8 0.7521 -0.3355 0.8165 0.026 Uiso calc R 1 1 . .
C C9 0.3935(2) -0.10549(17) 0.94238(14) 0.0206(3) Uani d . 1 1 . .
H H9 0.2906 -0.0669 1.0096 0.025 Uiso calc R 1 1 . .
C C10 0.3646(2) -0.00301(17) 0.83978(14) 0.0205(3) Uani d . 1 1 . .
C C11 0.1806(2) 0.14000(17) 0.85038(14) 0.0216(3) Uani d . 1 1 . .
C C12 0.5113(2) -0.01466(17) 0.72654(14) 0.0229(3) Uani d . 1 1 . .
C C13 0.2287(2) 0.16020(18) 0.63629(14) 0.0251(4) Uani d . 1 1 . .
C C14 0.1329(2) 0.0340(2) 0.62248(15) 0.0307(4) Uani d . 1 1 . .
H H14B -0.0138 0.0865 0.6219 0.046 Uiso calc R 1 1 . .
H H14C 0.1492 -0.0518 0.6894 0.046 Uiso calc R 1 1 . .
H H14A 0.2011 -0.0145 0.5472 0.046 Uiso calc R 1 1 . .
C C15 0.2029(3) 0.3017(2) 0.54051(16) 0.0351(4) Uani d . 1 1 . .
H H15A 0.2694 0.2613 0.4622 0.053 Uiso calc R 1 1 . .
H H15C 0.2665 0.3795 0.5551 0.053 Uiso calc R 1 1 . .
H H15B 0.0561 0.3565 0.5418 0.053 Uiso calc R 1 1 . .

loop_
_atom_site_aniso_label
_atom_site_aniso_U_11
_atom_site_aniso_U_22
_atom_site_aniso_U_33
_atom_site_aniso_U_12
_atom_site_aniso_U_13
_atom_site_aniso_U_23
O1 0.0235(5) 0.0276(6) 0.0241(6) -0.0043(4) -0.0026(4) 0.0005(5)
O2 0.0264(6) 0.0207(5) 0.0253(6) -0.0002(4) -0.0056(5) -0.0019(4)
O3 0.0216(6) 0.0307(6) 0.0320(7) -0.0010(5) 0.0005(5) -0.0023(5)
O4 0.0239(5) 0.0216(5) 0.0261(6) 0.0007(4) -0.0010(5) -0.0055(4)
N1 0.0183(6) 0.0172(6) 0.0302(8) -0.0004(5) -0.0044(5) -0.0059(5)
C1 0.0191(7) 0.0181(7) 0.0306(9) -0.0067(6) -0.0061(6) -0.0042(6)
C2 0.0258(8) 0.0187(7) 0.0364(10) -0.0054(6) -0.0096(7) -0.0001(7)
C3 0.0356(9) 0.0270(8) 0.0306(10) -0.0108(7) -0.0107(7) 0.0046(7)
C4 0.0310(8) 0.0323(9) 0.0277(9) -0.0108(7) -0.0007(7) -0.0037(7)
C5 0.0227(8) 0.0211(7) 0.0290(9) -0.0050(6) -0.0026(6) -0.0042(6)
C6 0.0181(7) 0.0168(7) 0.0284(9) -0.0065(6) -0.0065(6) -0.0036(6)
C7 0.0185(7) 0.0174(7) 0.0258(8) -0.0057(6) -0.0055(6) -0.0041(6)
C8 0.0204(7) 0.0198(7) 0.0258(8) -0.0048(6) -0.0058(6) -0.0041(6)
C9 0.0181(7) 0.0188(7) 0.0263(8) -0.0062(6) -0.0032(6) -0.0064(6)
C10 0.0177(7) 0.0164(7) 0.0261(8) -0.0032(6) -0.0030(6) -0.0047(6)
C11 0.0212(7) 0.0170(7) 0.0270(9) -0.0059(6) -0.0052(6) -0.0024(6)
C12 0.0219(7) 0.0197(7) 0.0263(9) -0.0059(6) -0.0036(6) -0.0029(6)
C13 0.0231(8) 0.0246(8) 0.0233(9) -0.0021(6) -0.0036(6) -0.0025(6)
C14 0.0300(9) 0.0319(9) 0.0304(10) -0.0084(7) -0.0065(7) -0.0048(7)
C15 0.0391(9) 0.0302(9) 0.0303(10) -0.0055(7) -0.0078(8) 0.0037(7)

loop_
_atom_type_symbol
_atom_type_description
_atom_type_scat_dispersion_real
_atom_type_scat_dispersion_imag
_atom_type_scat_source
C C 0.0033 0.0016 'International Tables Vol C Tables 4.2.6.8 and 6.1.1.4'
H H 0.0000 0.0000 'International Tables Vol C Tables 4.2.6.8 and 6.1.1.4'
N N 0.0061 0.0033 'International Tables Vol C Tables 4.2.6.8 and 6.1.1.4'
O O 0.0106 0.0060 'International Tables Vol C Tables 4.2.6.8 and 6.1.1.4'

loop_
_geom_angle_atom_site_label_1
_geom_angle_atom_site_label_2
_geom_angle_atom_site_label_3
_geom_angle_site_symmetry_1
_geom_angle_site_symmetry_3
_geom_angle
_geom_angle_publ_flag
O1 C12 C10 . . 116.72(12) ?
O1 C13 O2 . . 109.75(12) ?
O1 C13 C14 . . 110.44(12) ?
O1 C13 C15 . . 106.62(12) ?
O2 C11 C10 . . 117.29(13) ?
O2 C13 C14 . . 110.71(12) ?
O2 C13 C15 . . 105.59(12) ?
O3 C12 O1 . . 117.16(13) ?
O3 C12 C10 . . 125.97(14) ?
O4 C11 O2 . . 116.98(12) ?
O4 C11 C10 . . 125.70(14) ?
N1 C1 C6 . . 107.03(13) ?
N1 C8 C7 . . 109.82(14) ?
N1 C8 H8 . . 125.1 ?
C1 N1 H1 . . 124.7 ?
C1 C2 H2 . . 121.5 ?
C1 C6 C7 . . 107.12(13) ?
C2 C1 N1 . . 129.50(13) ?
C2 C1 C6 . . 123.46(14) ?
C2 C3 H3 . . 119.6 ?
C2 C3 C4 . . 120.86(15) ?
C3 C2 C1 . . 116.95(14) ?
C3 C2 H2 . . 121.5 ?
C3 C4 H4 . . 119.2 ?
C4 C3 H3 . . 119.6 ?
C4 C5 H5 . . 120.7 ?
C4 C5 C6 . . 118.70(14) ?
C5 C4 C3 . . 121.57(15) ?
C5 C4 H4 . . 119.2 ?
C5 C6 C1 . . 118.44(14) ?
C5 C6 C7 . . 134.43(13) ?
C6 C5 H5 . . 120.7 ?
C7 C8 H8 . . 125.1 ?
C7 C9 H9 . . 112.5 ?
C8 N1 H1 . . 124.7 ?
C8 N1 C1 . . 110.52(12) ?
C8 C7 C6 . . 105.50(12) ?
C8 C7 C9 . . 131.37(15) ?
C9 C7 C6 . . 122.98(13) ?
C9 C10 C11 . . 116.17(13) ?
C9 C10 C12 . . 125.57(13) ?
C10 C9 C7 . . 135.03(14) ?
C10 C9 H9 . . 112.5 ?
C11 O2 C13 . . 118.28(11) ?
C12 O1 C13 . . 118.58(11) ?
C12 C10 C11 . . 117.87(13) ?
C13 C14 H14B . . 109.5 ?
C13 C14 H14C . . 109.5 ?
C13 C14 H14A . . 109.5 ?
C13 C15 H15A . . 109.5 ?
C13 C15 H15C . . 109.5 ?
C13 C15 H15B . . 109.5 ?
H14B C14 H14C . . 109.5 ?
H14B C14 H14A . . 109.5 ?
H14C C14 H14A . . 109.5 ?
C15 C13 C14 . . 113.52(14) ?
H15A C15 H15C . . 109.5 ?
H15A C15 H15B . . 109.5 ?
H15C C15 H15B . . 109.5 ?

loop_
_geom_bond_atom_site_label_1
_geom_bond_atom_site_label_2
_geom_bond_site_symmetry_2
_geom_bond_distance
_geom_bond_publ_flag
O1 C12 . 1.3644(18) ?
O1 C13 . 1.4326(17) ?
O2 C11 . 1.3559(18) ?
O2 C13 . 1.4430(18) ?
O3 C12 . 1.2084(17) ?
O4 C11 . 1.2165(18) ?
N1 H1 . 0.8800 ?
N1 C1 . 1.3877(19) ?
N1 C8 . 1.3359(19) ?
C1 C2 . 1.384(2) ?
C1 C6 . 1.4063(19) ?
C2 H2 . 0.9500 ?
C2 C3 . 1.380(2) ?
C3 H3 . 0.9500 ?
C3 C4 . 1.405(2) ?
C4 H4 . 0.9500 ?
C4 C5 . 1.380(2) ?
C5 H5 . 0.9500 ?
C5 C6 . 1.395(2) ?
C6 C7 . 1.450(2) ?
C7 C8 . 1.402(2) ?
C7 C9 . 1.4123(19) ?
C8 H8 . 0.9500 ?
C9 H9 . 0.9500 ?
C9 C10 . 1.372(2) ?
C10 C11 . 1.4649(19) ?
C10 C12 . 1.458(2) ?
C13 C14 . 1.511(2) ?
C13 C15 . 1.504(2) ?
C14 H14B . 0.9800 ?
C14 H14C . 0.9800 ?
C14 H14A . 0.9800 ?
C15 H15A . 0.9800 ?
C15 H15C . 0.9800 ?
C15 H15B . 0.9800 ?

loop_
_geom_hbond_atom_site_label_D
_geom_hbond_atom_site_label_H
_geom_hbond_atom_site_label_A
_geom_hbond_site_symmetry_A
_geom_hbond_distance_DH
_geom_hbond_distance_HA
_geom_hbond_distance_DA
_geom_hbond_angle_DHA
_geom_hbond_publ_flag
N1 H1 O4 1_645 0.88 2.02 2.8285(16) 152 yes
C8 H8 O3 . 0.95 2.17 2.8492(19) 128 yes
C9 H9 O4 . 0.95 2.37 2.7979(18) 107 no

loop_
_geom_torsion_atom_site_label_1
_geom_torsion_atom_site_label_2
_geom_torsion_atom_site_label_3
_geom_torsion_atom_site_label_4
_geom_torsion_site_symmetry_1
_geom_torsion_site_symmetry_2
_geom_torsion_site_symmetry_3
_geom_torsion_site_symmetry_4
_geom_torsion
_geom_torsion_publ_flag
C13 O1 C12 O3 . . . . 165.01(13) no
C13 O1 C12 C10 . . . . -19.01(18) no
C12 O1 C13 O2 . . . . 49.24(16) no
C12 O1 C13 C14 . . . . -73.09(16) no
C12 O1 C13 C15 . . . . 163.15(13) no
C13 O2 C11 O4 . . . . -164.73(13) no
C13 O2 C11 C10 . . . . 17.27(19) no
C11 O2 C13 O1 . . . . -48.22(16) no
C11 O2 C13 C14 . . . . 73.94(16) no
C11 O2 C13 C15 . . . . -162.80(14) no
C8 N1 C1 C2 . . . . -179.28(16) no
C8 N1 C1 C6 . . . . 0.89(17) no
C1 N1 C8 C7 . . . . -0.66(18) no
N1 C1 C2 C3 . . . . -178.55(15) no
C6 C1 C2 C3 . . . . 1.3(2) no
N1 C1 C6 C5 . . . . 178.68(13) no
N1 C1 C6 C7 . . . . -0.75(17) no
C2 C1 C6 C5 . . . . -1.2(2) no
C2 C1 C6 C7 . . . . 179.40(14) no
C1 C2 C3 C4 . . . . -0.3(2) no
C2 C3 C4 C5 . . . . -0.7(2) no
C3 C4 C5 C6 . . . . 0.7(2) no
C4 C5 C6 C1 . . . . 0.1(2) no
C4 C5 C6 C7 . . . . 179.37(16) no
C1 C6 C7 C8 . . . . 0.37(17) no
C1 C6 C7 C9 . . . . 176.32(14) no
C5 C6 C7 C8 . . . . -178.93(17) no
C5 C6 C7 C9 . . . . -3.0(3) no
C6 C7 C8 N1 . . . . 0.17(17) no
C9 C7 C8 N1 . . . . -175.30(16) no
C6 C7 C9 C10 . . . . -179.25(17) no
C8 C7 C9 C10 . . . . -4.5(3) no
C7 C9 C10 C11 . . . . 177.42(16) no
C7 C9 C10 C12 . . . . -9.9(3) no
C9 C10 C11 O2 . . . . -171.64(13) no
C9 C10 C11 O4 . . . . 10.6(2) no
C12 C10 C11 O2 . . . . 15.1(2) no
C12 C10 C11 O4 . . . . -162.73(15) no
C9 C10 C12 O1 . . . . 173.13(14) no
C9 C10 C12 O3 . . . . -11.3(3) no
C11 C10 C12 O1 . . . . -14.3(2) no
C11 C10 C12 O3 . . . . 161.31(15) no
